data_1501473
loop_
_publ_author_name
'Katarzyna Grubel'
'Brynna J. Laughlin'
'Thora R. Maltais'
'Rhett C. Smith'
'Atta M. Arif'
'Lisa M. Berreau'

_publ_section_title
;
 Photochemically-induced dioxygenase-type CO-release reactivity of Group
 12 metal flavonolate complexes
;
_journal_issue 37
_journal_name_full 'Chemical Communications'
_journal_page_first 10431
_journal_page_last 10433
_journal_paper_doi 10.1039/c1cc13961d
_journal_volume 47
_journal_year 2011
_chemical_formula_moiety 'C44 H35 N4 O4 Zn, C F3 S O3'
_chemical_formula_sum 'C45 H35 F3 N4 O7 S Zn'
_chemical_formula_weight 898.20
_chemical_name_systematic
;
?
;
_space_group_IT_number 14
_symmetry_cell_setting monoclinic
_symmetry_space_group_name_Hall '-P 2ybc'
_symmetry_space_group_name_H-M 'P 1 21/c 1'
_atom_sites_solution_hydrogens geom
_atom_sites_solution_primary direct
_atom_sites_solution_secondary difmap
_audit_creation_method SHELXL-97
_cell_angle_alpha 90.00
_cell_angle_beta 91.0370(14)
_cell_angle_gamma 90.00
_cell_formula_units_Z 4
_cell_length_a 10.1785(2)
_cell_length_b 16.3337(5)
_cell_length_c 24.1620(5)
_cell_measurement_reflns_used 8374
_cell_measurement_temperature 150(1)
_cell_measurement_theta_max 27.485
_cell_measurement_theta_min 1.018
_cell_volume 4016.34(17)
_computing_cell_refinement DENZO-SMN
_computing_data_collection 'Nonius COLLECT'
_computing_data_reduction DENZO-SMN
_computing_molecular_graphics 'WinGX, Ortep3'
_computing_structure_refinement 'SHELXL-97 (Sheldrick, 1997)'
_computing_structure_solution SIR97
_diffrn_ambient_temperature 150(1)
_diffrn_measured_fraction_theta_full 0.995
_diffrn_measured_fraction_theta_max 0.995
_diffrn_measurement_device_type 'Nonius KappaCCD Diffractometer'
_diffrn_measurement_method 'Phi and Omega scan'
_diffrn_radiation_monochromator graphite
_diffrn_radiation_source 'fine-focus sealed tube'
_diffrn_radiation_type MoK\a
_diffrn_radiation_wavelength 0.71073
_diffrn_reflns_av_R_equivalents 0.0342
_diffrn_reflns_av_sigmaI/netI 0.0668
_diffrn_reflns_limit_h_max 13
_diffrn_reflns_limit_h_min -13
_diffrn_reflns_limit_k_max 21
_diffrn_reflns_limit_k_min -20
_diffrn_reflns_limit_l_max 31
_diffrn_reflns_limit_l_min -31
_diffrn_reflns_number 15119
_diffrn_reflns_theta_full 27.46
_diffrn_reflns_theta_max 27.46
_diffrn_reflns_theta_min 2.00
_exptl_absorpt_coefficient_mu 0.736
_exptl_absorpt_correction_T_max 0.9104
_exptl_absorpt_correction_T_min 0.8374
_exptl_absorpt_correction_type multi-scan
_exptl_absorpt_process_details 'DENZO-SMN (Otwinowski & Minor, 1997)'
_exptl_crystal_colour colorless
_exptl_crystal_density_diffrn 1.485
_exptl_crystal_density_method 'not measured'
_exptl_crystal_description prism
_exptl_crystal_F_000 1848
_exptl_crystal_size_max 0.25
_exptl_crystal_size_mid 0.20
_exptl_crystal_size_min 0.13
_refine_diff_density_max 0.332
_refine_diff_density_min -0.482
_refine_diff_density_rms 0.065
_refine_ls_extinction_method none
_refine_ls_goodness_of_fit_ref 1.016
_refine_ls_hydrogen_treatment refall
_refine_ls_matrix_type full
_refine_ls_number_parameters 690
_refine_ls_number_reflns 9139
_refine_ls_number_restraints 0
_refine_ls_restrained_S_all 1.016
_refine_ls_R_factor_all 0.0829
_refine_ls_R_factor_gt 0.0432
_refine_ls_shift/su_max 0.001
_refine_ls_shift/su_mean 0.000
_refine_ls_structure_factor_coef Fsqd
_refine_ls_weighting_details 'calc w=1/[\s^2^(Fo^2^)+(0.0429P)^2^+0.9142P] where P=(Fo^2^+2Fc^2^)/3'
_refine_ls_weighting_scheme calc
_refine_ls_wR_factor_gt 0.0883
_refine_ls_wR_factor_ref 0.1034
_reflns_number_gt 6218
_reflns_number_total 9139
_reflns_threshold_expression >2sigma(I)
_cod_data_source_file c1cc13961d.txt
_cod_data_source_block usu197
_cod_original_sg_symbol_H-M P21/c
_cod_database_code 1501473

loop_
_symmetry_equiv_pos_as_xyz
'x, y, z'
'-x, y+1/2, -z+1/2'
'-x, -y, -z'
'x, -y-1/2, z-1/2'

loop_
_atom_site_label
_atom_site_type_symbol
_atom_site_fract_x
_atom_site_fract_y
_atom_site_fract_z
_atom_site_U_iso_or_equiv
_atom_site_adp_type
_atom_site_occupancy
_atom_site_symmetry_multiplicity
_atom_site_calc_flag
_atom_site_refinement_flags
_atom_site_disorder_assembly
_atom_site_disorder_group
Zn1 Zn 0.30765(2) 0.152538(18) 0.306785(10) 0.02407(9) Uani 1 1 d . . .
F1 F 0.5992(3) 0.44648(14) 0.46946(8) 0.0988(9) Uani 1 1 d . . .
F2 F 0.7971(3) 0.44170(18) 0.50042(11) 0.1168(10) Uani 1 1 d . . .
F3 F 0.6373(2) 0.44078(12) 0.55734(7) 0.0695(6) Uani 1 1 d . . .
S1 S 0.67409(7) 0.30275(5) 0.50450(3) 0.04009(18) Uani 1 1 d . . .
O1 O 0.15704(15) 0.11021(11) 0.26570(7) 0.0302(4) Uani 1 1 d . . .
O2 O 0.10100(16) 0.03002(12) 0.33625(7) 0.0365(4) Uani 1 1 d . . .
O3 O -0.15889(17) -0.02471(11) 0.33141(7) 0.0348(4) Uani 1 1 d . . .
O4 O -0.15856(17) 0.10830(12) 0.35585(8) 0.0391(5) Uani 1 1 d . . .
O5 O 0.71438(18) 0.28612(13) 0.44895(7) 0.0404(5) Uani 1 1 d . . .
O6 O 0.7614(3) 0.27882(18) 0.54763(9) 0.0799(9) Uani 1 1 d . . .
O7 O 0.5378(2) 0.28456(17) 0.51441(9) 0.0662(7) Uani 1 1 d . . .
N1 N 0.21097(19) 0.23490(13) 0.35997(8) 0.0301(5) Uani 1 1 d . . .
N2 N 0.47025(18) 0.20329(12) 0.35658(8) 0.0255(4) Uani 1 1 d . . .
N3 N 0.41182(18) 0.04690(13) 0.33810(8) 0.0264(5) Uani 1 1 d . . .
N4 N 0.42926(19) 0.20261(12) 0.24432(8) 0.0258(4) Uani 1 1 d . . .
C1 C 0.0822(3) 0.23349(18) 0.37114(11) 0.0350(6) Uani 1 1 d . . .
C2 C 0.0276(3) 0.2842(2) 0.41047(12) 0.0424(7) Uani 1 1 d . . .
C3 C 0.1079(3) 0.3376(2) 0.43932(12) 0.0468(8) Uani 1 1 d . . .
C4 C 0.2409(3) 0.33907(18) 0.42805(11) 0.0401(7) Uani 1 1 d . . .
C5 C 0.2890(2) 0.28748(16) 0.38803(10) 0.0307(6) Uani 1 1 d . . .
C6 C 0.4312(3) 0.28733(17) 0.37184(11) 0.0318(6) Uani 1 1 d . . .
C7 C 0.4847(3) 0.14959(17) 0.40494(10) 0.0292(6) Uani 1 1 d . . .
C8 C 0.4698(2) 0.06127(16) 0.38799(10) 0.0272(5) Uani 1 1 d . . .
C9 C 0.5110(2) -0.00171(18) 0.42256(11) 0.0344(6) Uani 1 1 d . . .
C10 C 0.4885(3) -0.0812(2) 0.40671(13) 0.0429(7) Uani 1 1 d . . .
C11 C 0.4308(3) -0.09652(18) 0.35565(13) 0.0409(7) Uani 1 1 d . . .
C12 C 0.3957(2) -0.03151(16) 0.32152(10) 0.0300(6) Uani 1 1 d . . .
C13 C 0.3448(2) -0.04670(16) 0.26443(10) 0.0306(6) Uani 1 1 d . . .
C14 C 0.3960(3) -0.00507(17) 0.21965(11) 0.0348(6) Uani 1 1 d . . .
C15 C 0.3495(3) -0.02127(19) 0.16632(12) 0.0406(7) Uani 1 1 d . . .
C16 C 0.2517(3) -0.07846(19) 0.15757(13) 0.0432(7) Uani 1 1 d . . .
C17 C 0.2009(3) -0.1198(2) 0.20162(13) 0.0421(7) Uani 1 1 d . . .
C18 C 0.2474(3) -0.10510(18) 0.25500(12) 0.0362(6) Uani 1 1 d . . .
C19 C 0.5877(2) 0.20150(19) 0.32195(11) 0.0316(6) Uani 1 1 d . . .
C20 C 0.5566(2) 0.19781(15) 0.26091(10) 0.0276(5) Uani 1 1 d . . .
C21 C 0.6573(3) 0.18864(17) 0.22371(11) 0.0335(6) Uani 1 1 d . . .
C22 C 0.6272(3) 0.18449(17) 0.16803(12) 0.0370(6) Uani 1 1 d . . .
C23 C 0.4975(3) 0.19364(16) 0.15039(11) 0.0334(6) Uani 1 1 d . . .
C24 C 0.3995(2) 0.20350(15) 0.18884(9) 0.0273(5) Uani 1 1 d . . .
C25 C 0.2620(2) 0.22010(15) 0.17196(10) 0.0286(6) Uani 1 1 d . . .
C26 C 0.1836(3) 0.27105(17) 0.20366(10) 0.0328(6) Uani 1 1 d . . .
C27 C 0.0562(3) 0.2900(2) 0.18690(12) 0.0402(7) Uani 1 1 d . . .
C28 C 0.0051(3) 0.2582(2) 0.13828(12) 0.0452(8) Uani 1 1 d . . .
C29 C 0.0802(3) 0.2079(2) 0.10635(12) 0.0477(8) Uani 1 1 d . . .
C30 C 0.2087(3) 0.18902(19) 0.12251(11) 0.0400(7) Uani 1 1 d . . .
C31 C 0.0824(2) 0.05822(16) 0.28961(9) 0.0282(6) Uani 1 1 d . . .
C32 C -0.0356(2) 0.03211(15) 0.25437(10) 0.0269(5) Uani 1 1 d . . .
C33 C -0.0332(3) 0.04529(17) 0.19746(11) 0.0321(6) Uani 1 1 d . . .
C34 C -0.1362(3) 0.02087(18) 0.16301(11) 0.0361(6) Uani 1 1 d . . .
C35 C -0.2453(3) -0.01525(17) 0.18520(11) 0.0364(6) Uani 1 1 d . . .
C36 C -0.2511(3) -0.02836(17) 0.24129(12) 0.0350(6) Uani 1 1 d . . .
C37 C -0.1465(2) -0.00490(16) 0.27539(10) 0.0292(6) Uani 1 1 d . . .
C38 C -0.1577(2) 0.03710(18) 0.36909(11) 0.0332(6) Uani 1 1 d . . .
C39 C -0.1636(2) 0.00591(19) 0.42652(11) 0.0364(6) Uani 1 1 d . . .
C40 C -0.1702(3) -0.0778(2) 0.43802(12) 0.0413(7) Uani 1 1 d . . .
C41 C -0.1779(3) -0.1036(3) 0.49284(13) 0.0506(8) Uani 1 1 d . . .
C42 C -0.1770(3) -0.0472(3) 0.53490(13) 0.0564(10) Uani 1 1 d . . .
C43 C -0.1708(3) 0.0353(3) 0.52403(13) 0.0546(9) Uani 1 1 d . . .
C44 C -0.1638(3) 0.0628(2) 0.46943(12) 0.0453(8) Uani 1 1 d . . .
C45 C 0.6751(4) 0.4126(2) 0.50795(12) 0.0569(9) Uani 1 1 d . . .
H1 H 0.028(3) 0.1926(17) 0.3516(10) 0.034(7) Uiso 1 1 d . . .
H2 H -0.055(3) 0.2810(19) 0.4154(12) 0.049(9) Uiso 1 1 d . . .
H3 H 0.068(3) 0.3710(19) 0.4665(12) 0.050(9) Uiso 1 1 d . . .
H4 H 0.298(3) 0.3743(17) 0.4464(11) 0.036(7) Uiso 1 1 d . . .
H6A H 0.443(3) 0.3216(17) 0.3365(11) 0.035(7) Uiso 1 1 d . . .
H6B H 0.487(3) 0.3088(17) 0.3999(11) 0.037(7) Uiso 1 1 d . . .
H7A H 0.422(3) 0.1629(16) 0.4308(10) 0.029(7) Uiso 1 1 d . . .
H7B H 0.565(3) 0.1558(16) 0.4247(11) 0.036(7) Uiso 1 1 d . . .
H9 H 0.550(3) 0.0110(17) 0.4538(11) 0.036(8) Uiso 1 1 d . . .
H10 H 0.507(3) -0.1205(18) 0.4291(11) 0.034(8) Uiso 1 1 d . . .
H11 H 0.419(3) -0.153(2) 0.3417(12) 0.051(9) Uiso 1 1 d . . .
H14 H 0.463(3) 0.0323(17) 0.2255(10) 0.032(7) Uiso 1 1 d . . .
H15 H 0.386(3) 0.0051(17) 0.1375(11) 0.032(7) Uiso 1 1 d . . .
H16 H 0.223(3) -0.0908(18) 0.1227(11) 0.041(8) Uiso 1 1 d . . .
H17 H 0.140(3) -0.1603(19) 0.1968(12) 0.053(9) Uiso 1 1 d . . .
H18 H 0.213(3) -0.1332(16) 0.2832(10) 0.028(7) Uiso 1 1 d . . .
H19A H 0.647(3) 0.2501(19) 0.3300(11) 0.046(8) Uiso 1 1 d . . .
H19B H 0.636(2) 0.1562(16) 0.3309(10) 0.026(7) Uiso 1 1 d . . .
H21 H 0.743(3) 0.1845(16) 0.2376(10) 0.033(7) Uiso 1 1 d . . .
H22 H 0.695(3) 0.1765(17) 0.1392(11) 0.038(7) Uiso 1 1 d . . .
H23 H 0.474(3) 0.1978(18) 0.1120(12) 0.045(8) Uiso 1 1 d . . .
H26 H 0.216(2) 0.2935(15) 0.2365(10) 0.025(6) Uiso 1 1 d . . .
H27 H 0.010(3) 0.3261(18) 0.2085(12) 0.041(8) Uiso 1 1 d . . .
H28 H -0.080(3) 0.274(2) 0.1252(12) 0.057(9) Uiso 1 1 d . . .
H29 H 0.054(3) 0.1808(18) 0.0723(12) 0.048(8) Uiso 1 1 d . . .
H30 H 0.259(3) 0.1519(17) 0.1031(11) 0.035(8) Uiso 1 1 d . . .
H33 H 0.040(3) 0.0689(17) 0.1825(11) 0.037(8) Uiso 1 1 d . . .
H34 H -0.130(2) 0.0299(16) 0.1254(11) 0.031(7) Uiso 1 1 d . . .
H35 H -0.320(3) -0.0303(18) 0.1631(12) 0.050(8) Uiso 1 1 d . . .
H36 H -0.324(3) -0.0496(18) 0.2571(11) 0.046(8) Uiso 1 1 d . . .
H40 H -0.177(3) -0.121(2) 0.4062(13) 0.059(9) Uiso 1 1 d . . .
H41 H -0.182(3) -0.159(2) 0.4995(13) 0.054(10) Uiso 1 1 d . . .
H42 H -0.178(3) -0.0679(19) 0.5748(13) 0.058(9) Uiso 1 1 d . . .
H43 H -0.172(3) 0.0777(17) 0.5528(11) 0.037(7) Uiso 1 1 d . . .
H44 H -0.161(3) 0.120(2) 0.4578(11) 0.043(8) Uiso 1 1 d . . .

loop_
_atom_site_aniso_label
_atom_site_aniso_U_11
_atom_site_aniso_U_22
_atom_site_aniso_U_33
_atom_site_aniso_U_23
_atom_site_aniso_U_13
_atom_site_aniso_U_12
Zn1 0.01950(13) 0.02859(17) 0.02407(14) -0.00114(12) -0.00114(10) -0.00114(12)
F1 0.180(3) 0.0737(16) 0.0426(11) 0.0030(10) 0.0025(14) 0.0607(17)
F2 0.134(2) 0.104(2) 0.113(2) -0.0383(16) 0.0362(18) -0.0684(19)
F3 0.1076(17) 0.0611(13) 0.0397(10) -0.0189(9) -0.0024(10) 0.0149(12)
S1 0.0421(4) 0.0518(5) 0.0263(3) -0.0062(3) -0.0025(3) 0.0066(3)
O1 0.0241(9) 0.0340(10) 0.0322(9) 0.0014(8) -0.0035(7) -0.0051(8)
O2 0.0269(9) 0.0536(13) 0.0289(9) 0.0050(9) -0.0022(7) 0.0030(9)
O3 0.0357(10) 0.0362(11) 0.0326(9) 0.0005(8) 0.0020(8) -0.0041(8)
O4 0.0312(10) 0.0363(12) 0.0499(11) -0.0018(9) 0.0012(8) 0.0055(9)
O5 0.0338(10) 0.0562(13) 0.0313(9) -0.0097(9) 0.0048(8) 0.0013(9)
O6 0.0958(19) 0.097(2) 0.0460(13) -0.0126(13) -0.0289(13) 0.0511(17)
O7 0.0552(14) 0.100(2) 0.0441(12) -0.0182(13) 0.0209(10) -0.0244(14)
N1 0.0279(11) 0.0326(13) 0.0296(10) -0.0002(9) -0.0005(9) 0.0032(9)
N2 0.0223(10) 0.0270(12) 0.0271(10) -0.0004(9) -0.0039(8) -0.0022(9)
N3 0.0188(9) 0.0281(12) 0.0323(10) 0.0008(9) -0.0022(8) -0.0006(8)
N4 0.0239(10) 0.0244(12) 0.0293(10) -0.0016(9) 0.0019(8) -0.0032(9)
C1 0.0275(13) 0.0378(17) 0.0399(14) 0.0024(13) 0.0021(12) 0.0051(12)
C2 0.0369(16) 0.0467(19) 0.0438(16) 0.0075(14) 0.0109(13) 0.0108(15)
C3 0.059(2) 0.045(2) 0.0369(15) 0.0005(14) 0.0153(14) 0.0169(16)
C4 0.0535(18) 0.0321(16) 0.0347(14) -0.0076(13) -0.0034(13) 0.0057(14)
C5 0.0340(13) 0.0305(15) 0.0274(12) 0.0023(11) -0.0043(11) 0.0036(11)
C6 0.0307(13) 0.0307(15) 0.0337(14) -0.0043(12) -0.0046(11) -0.0026(11)
C7 0.0264(12) 0.0317(15) 0.0293(12) 0.0004(12) -0.0061(11) -0.0007(12)
C8 0.0168(11) 0.0333(15) 0.0315(12) 0.0007(11) 0.0020(10) -0.0009(10)
C9 0.0264(13) 0.0412(17) 0.0353(14) 0.0071(13) -0.0033(11) -0.0006(12)
C10 0.0376(15) 0.0382(18) 0.0526(18) 0.0171(15) -0.0082(14) 0.0019(14)
C11 0.0380(15) 0.0254(16) 0.0589(18) 0.0024(14) -0.0091(14) 0.0004(12)
C12 0.0206(12) 0.0270(14) 0.0424(14) -0.0005(12) -0.0028(10) 0.0005(10)
C13 0.0252(12) 0.0269(14) 0.0395(14) -0.0066(11) -0.0024(11) 0.0045(11)
C14 0.0293(14) 0.0301(15) 0.0451(16) -0.0094(13) 0.0017(12) 0.0003(12)
C15 0.0444(17) 0.0380(18) 0.0397(16) -0.0071(14) 0.0095(13) 0.0028(14)
C16 0.0429(16) 0.0450(19) 0.0416(16) -0.0160(14) -0.0034(13) 0.0036(14)
C17 0.0342(15) 0.0379(17) 0.0539(18) -0.0162(15) -0.0057(13) -0.0023(14)
C18 0.0293(14) 0.0317(17) 0.0476(16) -0.0060(13) -0.0002(13) 0.0001(12)
C19 0.0206(12) 0.0356(17) 0.0385(14) 0.0007(13) -0.0015(11) -0.0028(12)
C20 0.0249(12) 0.0208(13) 0.0372(13) -0.0005(11) 0.0039(10) -0.0022(10)
C21 0.0269(13) 0.0272(15) 0.0466(16) -0.0005(12) 0.0067(12) 0.0006(11)
C22 0.0403(15) 0.0289(15) 0.0424(15) -0.0013(12) 0.0168(13) 0.0009(13)
C23 0.0413(15) 0.0253(15) 0.0337(14) 0.0006(11) 0.0075(12) -0.0013(12)
C24 0.0339(13) 0.0220(13) 0.0263(12) -0.0006(10) 0.0043(10) -0.0042(11)
C25 0.0334(13) 0.0259(14) 0.0266(12) 0.0023(10) 0.0005(10) -0.0045(11)
C26 0.0345(14) 0.0346(16) 0.0291(13) 0.0019(11) -0.0043(11) -0.0019(12)
C27 0.0345(15) 0.0441(19) 0.0419(16) 0.0044(14) -0.0022(13) 0.0033(14)
C28 0.0384(16) 0.052(2) 0.0451(16) 0.0145(15) -0.0133(14) -0.0076(15)
C29 0.0560(19) 0.053(2) 0.0335(15) 0.0043(14) -0.0166(14) -0.0122(16)
C30 0.0525(18) 0.0395(17) 0.0278(13) -0.0019(12) -0.0011(13) -0.0005(15)
C31 0.0224(12) 0.0365(16) 0.0258(12) -0.0034(11) 0.0006(10) 0.0051(11)
C32 0.0233(12) 0.0249(14) 0.0323(12) 0.0007(11) -0.0025(10) 0.0011(10)
C33 0.0296(14) 0.0348(16) 0.0319(13) -0.0014(12) -0.0001(11) -0.0006(12)
C34 0.0362(15) 0.0420(17) 0.0299(14) -0.0061(12) -0.0070(12) -0.0018(13)
C35 0.0314(14) 0.0364(17) 0.0412(15) -0.0065(13) -0.0080(12) -0.0011(12)
C36 0.0265(13) 0.0299(16) 0.0484(16) 0.0005(13) -0.0016(12) -0.0064(12)
C37 0.0295(13) 0.0292(14) 0.0289(12) 0.0028(11) 0.0013(10) -0.0004(11)
C38 0.0181(12) 0.0383(17) 0.0431(15) -0.0033(13) 0.0007(11) 0.0019(11)
C39 0.0206(12) 0.0537(19) 0.0352(14) -0.0029(13) 0.0038(10) -0.0015(12)
C40 0.0316(14) 0.054(2) 0.0386(15) 0.0057(14) 0.0026(12) 0.0033(14)
C41 0.0416(17) 0.068(3) 0.0423(17) 0.0165(17) 0.0029(13) 0.0018(17)
C42 0.0363(17) 0.100(3) 0.0325(16) 0.0066(18) 0.0027(13) -0.0059(18)
C43 0.0340(16) 0.091(3) 0.0389(17) -0.0156(19) 0.0051(13) -0.0091(17)
C44 0.0286(14) 0.063(2) 0.0441(17) -0.0071(16) 0.0046(12) -0.0037(14)
C45 0.077(2) 0.058(2) 0.0363(16) -0.0103(15) 0.0057(16) -0.0013(19)

loop_
_atom_type_symbol
_atom_type_description
_atom_type_scat_dispersion_real
_atom_type_scat_dispersion_imag
_atom_type_scat_source
C C 0.0033 0.0016 'International Tables Vol C Tables 4.2.6.8 and 6.1.1.4'
H H 0.0000 0.0000 'International Tables Vol C Tables 4.2.6.8 and 6.1.1.4'
N N 0.0061 0.0033 'International Tables Vol C Tables 4.2.6.8 and 6.1.1.4'
O O 0.0106 0.0060 'International Tables Vol C Tables 4.2.6.8 and 6.1.1.4'
F F 0.0171 0.0103 'International Tables Vol C Tables 4.2.6.8 and 6.1.1.4'
S S 0.1246 0.1234 'International Tables Vol C Tables 4.2.6.8 and 6.1.1.4'
Zn Zn 0.2839 1.4301 'International Tables Vol C Tables 4.2.6.8 and 6.1.1.4'

loop_
_geom_angle_atom_site_label_1
_geom_angle_atom_site_label_2
_geom_angle_atom_site_label_3
_geom_angle
_geom_angle_site_symmetry_1
_geom_angle_site_symmetry_3
_geom_angle_publ_flag
O1 Zn1 N1 99.53(7) . . ?
O1 Zn1 N4 103.78(7) . . ?
N1 Zn1 N4 117.93(8) . . ?
O1 Zn1 N3 105.88(7) . . ?
N1 Zn1 N3 121.81(8) . . ?
N4 Zn1 N3 105.51(8) . . ?
O1 Zn1 N2 176.79(8) . . ?
N1 Zn1 N2 77.34(7) . . ?
N4 Zn1 N2 78.53(7) . . ?
N3 Zn1 N2 75.42(7) . . ?
O6 S1 O5 116.77(14) . . ?
O6 S1 O7 114.51(17) . . ?
O5 S1 O7 114.05(12) . . ?
O6 S1 C45 103.83(16) . . ?
O5 S1 C45 103.35(14) . . ?
O7 S1 C45 101.71(17) . . ?
C31 O1 Zn1 118.34(14) . . ?
C38 O3 C37 118.4(2) . . ?
C1 N1 C5 118.6(2) . . ?
C1 N1 Zn1 125.27(19) . . ?
C5 N1 Zn1 115.81(17) . . ?
C7 N2 C19 111.8(2) . . ?
C7 N2 C6 112.4(2) . . ?
C19 N2 C6 112.6(2) . . ?
C7 N2 Zn1 105.95(14) . . ?
C19 N2 Zn1 107.06(14) . . ?
C6 N2 Zn1 106.54(14) . . ?
C12 N3 C8 118.5(2) . . ?
C12 N3 Zn1 126.75(15) . . ?
C8 N3 Zn1 112.20(16) . . ?
C20 N4 C24 119.0(2) . . ?
C20 N4 Zn1 109.49(15) . . ?
C24 N4 Zn1 125.18(15) . . ?
N1 C1 C2 122.2(3) . . ?
N1 C1 H1 117.3(16) . . ?
C2 C1 H1 120.5(16) . . ?
C3 C2 C1 119.0(3) . . ?
C3 C2 H2 123(2) . . ?
C1 C2 H2 118(2) . . ?
C2 C3 C4 119.0(3) . . ?
C2 C3 H3 117.4(18) . . ?
C4 C3 H3 123.7(19) . . ?
C5 C4 C3 119.2(3) . . ?
C5 C4 H4 119.4(17) . . ?
C3 C4 H4 121.4(17) . . ?
N1 C5 C4 122.0(3) . . ?
N1 C5 C6 115.4(2) . . ?
C4 C5 C6 122.6(2) . . ?
N2 C6 C5 109.3(2) . . ?
N2 C6 H6A 105.3(15) . . ?
C5 C6 H6A 109.7(15) . . ?
N2 C6 H6B 111.4(17) . . ?
C5 C6 H6B 112.2(17) . . ?
H6A C6 H6B 109(2) . . ?
N2 C7 C8 110.38(19) . . ?
N2 C7 H7A 109.7(16) . . ?
C8 C7 H7A 110.0(16) . . ?
N2 C7 H7B 114.2(16) . . ?
C8 C7 H7B 108.8(16) . . ?
H7A C7 H7B 104(2) . . ?
N3 C8 C9 122.1(2) . . ?
N3 C8 C7 116.6(2) . . ?
C9 C8 C7 121.3(2) . . ?
C10 C9 C8 119.2(2) . . ?
C10 C9 H9 122.5(19) . . ?
C8 C9 H9 118.3(19) . . ?
C9 C10 C11 119.2(3) . . ?
C9 C10 H10 119.9(18) . . ?
C11 C10 H10 120.9(18) . . ?
C10 C11 C12 119.6(3) . . ?
C10 C11 H11 121.4(17) . . ?
C12 C11 H11 118.9(17) . . ?
N3 C12 C11 121.4(2) . . ?
N3 C12 C13 118.2(2) . . ?
C11 C12 C13 120.4(2) . . ?
C14 C13 C18 119.0(2) . . ?
C14 C13 C12 120.8(2) . . ?
C18 C13 C12 120.1(2) . . ?
C13 C14 C15 120.2(3) . . ?
C13 C14 H14 119.4(16) . . ?
C15 C14 H14 120.3(16) . . ?
C16 C15 C14 120.2(3) . . ?
C16 C15 H15 120.6(17) . . ?
C14 C15 H15 119.1(17) . . ?
C17 C16 C15 119.8(3) . . ?
C17 C16 H16 119.5(18) . . ?
C15 C16 H16 120.7(18) . . ?
C16 C17 C18 120.7(3) . . ?
C16 C17 H17 121.5(19) . . ?
C18 C17 H17 117.6(19) . . ?
C17 C18 C13 120.1(3) . . ?
C17 C18 H18 119.0(16) . . ?
C13 C18 H18 121.0(16) . . ?
N2 C19 C20 113.58(19) . . ?
N2 C19 H19A 111.1(17) . . ?
C20 C19 H19A 109.5(16) . . ?
N2 C19 H19B 108.8(16) . . ?
C20 C19 H19B 107.7(15) . . ?
H19A C19 H19B 106(2) . . ?
N4 C20 C21 122.1(2) . . ?
N4 C20 C19 118.1(2) . . ?
C21 C20 C19 119.8(2) . . ?
C22 C21 C20 119.1(2) . . ?
C22 C21 H21 122.5(16) . . ?
C20 C21 H21 118.4(16) . . ?
C21 C22 C23 119.2(3) . . ?
C21 C22 H22 123.2(15) . . ?
C23 C22 H22 117.6(15) . . ?
C24 C23 C22 120.0(2) . . ?
C24 C23 H23 118.1(17) . . ?
C22 C23 H23 121.7(17) . . ?
N4 C24 C23 120.4(2) . . ?
N4 C24 C25 117.7(2) . . ?
C23 C24 C25 121.8(2) . . ?
C26 C25 C30 118.0(2) . . ?
C26 C25 C24 120.5(2) . . ?
C30 C25 C24 121.4(2) . . ?
C27 C26 C25 121.0(2) . . ?
C27 C26 H26 118.5(15) . . ?
C25 C26 H26 120.5(15) . . ?
C28 C27 C26 120.1(3) . . ?
C28 C27 H27 122.4(17) . . ?
C26 C27 H27 117.5(17) . . ?
C29 C28 C27 120.0(3) . . ?
C29 C28 H28 119.4(19) . . ?
C27 C28 H28 120.4(19) . . ?
C28 C29 C30 120.4(3) . . ?
C28 C29 H29 127.0(18) . . ?
C30 C29 H29 112.6(18) . . ?
C29 C30 C25 120.4(3) . . ?
C29 C30 H30 121.8(16) . . ?
C25 C30 H30 117.5(16) . . ?
O2 C31 O1 125.3(2) . . ?
O2 C31 C32 121.0(2) . . ?
O1 C31 C32 113.7(2) . . ?
C37 C32 C33 117.3(2) . . ?
C37 C32 C31 123.9(2) . . ?
C33 C32 C31 118.8(2) . . ?
C34 C33 C32 121.5(3) . . ?
C34 C33 H33 119.7(16) . . ?
C32 C33 H33 118.8(16) . . ?
C35 C34 C33 119.8(3) . . ?
C35 C34 H34 121.5(16) . . ?
C33 C34 H34 118.7(16) . . ?
C34 C35 C36 120.1(2) . . ?
C34 C35 H35 122.1(18) . . ?
C36 C35 H35 117.8(18) . . ?
C35 C36 C37 119.7(3) . . ?
C35 C36 H36 121.6(17) . . ?
C37 C36 H36 118.6(18) . . ?
C32 C37 C36 121.6(2) . . ?
C32 C37 O3 122.9(2) . . ?
C36 C37 O3 115.4(2) . . ?
O4 C38 O3 122.6(2) . . ?
O4 C38 C39 125.5(3) . . ?
O3 C38 C39 111.8(2) . . ?
C44 C39 C40 120.3(3) . . ?
C44 C39 C38 118.0(3) . . ?
C40 C39 C38 121.7(3) . . ?
C41 C40 C39 119.3(3) . . ?
C41 C40 H40 119.6(18) . . ?
C39 C40 H40 121.0(18) . . ?
C42 C41 C40 120.1(4) . . ?
C42 C41 H41 122(2) . . ?
C40 C41 H41 118(2) . . ?
C41 C42 C43 121.1(3) . . ?
C41 C42 H42 118.5(18) . . ?
C43 C42 H42 120.4(18) . . ?
C42 C43 C44 119.9(3) . . ?
C42 C43 H43 123.6(16) . . ?
C44 C43 H43 116.5(17) . . ?
C39 C44 C43 119.4(4) . . ?
C39 C44 H44 115.2(17) . . ?
C43 C44 H44 125.4(17) . . ?
F1 C45 F3 108.0(3) . . ?
F1 C45 F2 106.7(3) . . ?
F3 C45 F2 106.2(3) . . ?
F1 C45 S1 112.5(2) . . ?
F3 C45 S1 112.5(2) . . ?
F2 C45 S1 110.6(3) . . ?

loop_
_geom_bond_atom_site_label_1
_geom_bond_atom_site_label_2
_geom_bond_distance
_geom_bond_site_symmetry_2
_geom_bond_publ_flag
Zn1 O1 1.9387(15) . ?
Zn1 N1 2.115(2) . ?
Zn1 N4 2.132(2) . ?
Zn1 N3 2.155(2) . ?
Zn1 N2 2.1913(18) . ?
F1 C45 1.320(4) . ?
F2 C45 1.345(4) . ?
F3 C45 1.342(3) . ?
S1 O6 1.413(2) . ?
S1 O5 1.4366(18) . ?
S1 O7 1.442(2) . ?
S1 C45 1.797(4) . ?
O1 C31 1.284(3) . ?
O2 C31 1.229(3) . ?
O3 C38 1.359(3) . ?
O3 C37 1.400(3) . ?
O4 C38 1.206(3) . ?
N1 C1 1.343(3) . ?
N1 C5 1.345(3) . ?
N2 C7 1.466(3) . ?
N2 C19 1.472(3) . ?
N2 C6 1.478(3) . ?
N3 C12 1.351(3) . ?
N3 C8 1.353(3) . ?
N4 C20 1.352(3) . ?
N4 C24 1.369(3) . ?
C1 C2 1.384(4) . ?
C1 H1 0.98(3) . ?
C2 C3 1.376(5) . ?
C2 H2 0.86(3) . ?
C3 C4 1.386(4) . ?
C3 H3 0.95(3) . ?
C4 C5 1.379(4) . ?
C4 H4 0.92(3) . ?
C5 C6 1.506(4) . ?
C6 H6A 1.03(3) . ?
C6 H6B 0.94(3) . ?
C7 C8 1.506(4) . ?
C7 H7A 0.93(3) . ?
C7 H7B 0.95(3) . ?
C8 C9 1.385(4) . ?
C9 C10 1.371(4) . ?
C9 H9 0.87(3) . ?
C10 C11 1.380(4) . ?
C10 H10 0.86(3) . ?
C11 C12 1.387(4) . ?
C11 H11 0.99(3) . ?
C12 C13 1.485(3) . ?
C13 C14 1.387(4) . ?
C13 C18 1.392(4) . ?
C14 C15 1.390(4) . ?
C14 H14 0.93(3) . ?
C15 C16 1.379(4) . ?
C15 H15 0.90(3) . ?
C16 C17 1.369(4) . ?
C16 H16 0.91(3) . ?
C17 C18 1.387(4) . ?
C17 H17 0.91(3) . ?
C18 H18 0.90(3) . ?
C19 C20 1.504(3) . ?
C19 H19A 1.01(3) . ?
C19 H19B 0.91(3) . ?
C20 C21 1.383(4) . ?
C21 C22 1.376(4) . ?
C21 H21 0.94(3) . ?
C22 C23 1.388(4) . ?
C22 H22 0.99(3) . ?
C23 C24 1.385(4) . ?
C23 H23 0.96(3) . ?
C24 C25 1.476(3) . ?
C25 C26 1.392(4) . ?
C25 C30 1.399(3) . ?
C26 C27 1.387(4) . ?
C26 H26 0.93(2) . ?
C27 C28 1.377(4) . ?
C27 H27 0.92(3) . ?
C28 C29 1.369(5) . ?
C28 H28 0.95(3) . ?
C29 C30 1.393(4) . ?
C29 H29 0.97(3) . ?
C30 H30 0.93(3) . ?
C31 C32 1.520(3) . ?
C32 C37 1.385(3) . ?
C32 C33 1.393(3) . ?
C33 C34 1.385(3) . ?
C33 H33 0.92(3) . ?
C34 C35 1.375(4) . ?
C34 H34 0.92(2) . ?
C35 C36 1.375(4) . ?
C35 H35 0.95(3) . ?
C36 C37 1.388(3) . ?
C36 H36 0.91(3) . ?
C38 C39 1.480(4) . ?
C39 C44 1.392(4) . ?
C39 C40 1.397(4) . ?
C40 C41 1.393(4) . ?
C40 H40 1.04(3) . ?
C41 C42 1.371(5) . ?
C41 H41 0.93(3) . ?
C42 C43 1.375(5) . ?
C42 H42 1.02(3) . ?
C43 C44 1.396(5) . ?
C43 H43 0.98(3) . ?
C44 H44 0.98(3) . ?

loop_
_geom_torsion_atom_site_label_1
_geom_torsion_atom_site_label_2
_geom_torsion_atom_site_label_3
_geom_torsion_atom_site_label_4
_geom_torsion
_geom_torsion_site_symmetry_1
_geom_torsion_site_symmetry_2
_geom_torsion_site_symmetry_3
_geom_torsion_site_symmetry_4
_geom_torsion_publ_flag
N1 Zn1 O1 C31 -75.53(18) . . . . ?
N4 Zn1 O1 C31 162.46(17) . . . . ?
N3 Zn1 O1 C31 51.60(19) . . . . ?
N2 Zn1 O1 C31 -61.8(14) . . . . ?
O1 Zn1 N1 C1 18.3(2) . . . . ?
N4 Zn1 N1 C1 129.6(2) . . . . ?
N3 Zn1 N1 C1 -97.2(2) . . . . ?
N2 Zn1 N1 C1 -160.9(2) . . . . ?
O1 Zn1 N1 C5 -167.91(17) . . . . ?
N4 Zn1 N1 C5 -56.66(19) . . . . ?
N3 Zn1 N1 C5 76.57(19) . . . . ?
N2 Zn1 N1 C5 12.87(17) . . . . ?
O1 Zn1 N2 C7 76.0(14) . . . . ?
N1 Zn1 N2 C7 89.85(16) . . . . ?
N4 Zn1 N2 C7 -147.78(17) . . . . ?
N3 Zn1 N2 C7 -38.22(15) . . . . ?
O1 Zn1 N2 C19 -164.6(13) . . . . ?
N1 Zn1 N2 C19 -150.74(17) . . . . ?
N4 Zn1 N2 C19 -28.37(16) . . . . ?
N3 Zn1 N2 C19 81.18(17) . . . . ?
O1 Zn1 N2 C6 -43.8(14) . . . . ?
N1 Zn1 N2 C6 -30.00(16) . . . . ?
N4 Zn1 N2 C6 92.37(16) . . . . ?
N3 Zn1 N2 C6 -158.07(17) . . . . ?
O1 Zn1 N3 C12 15.0(2) . . . . ?
N1 Zn1 N3 C12 127.3(2) . . . . ?
N4 Zn1 N3 C12 -94.7(2) . . . . ?
N2 Zn1 N3 C12 -168.1(2) . . . . ?
O1 Zn1 N3 C8 -146.52(16) . . . . ?
N1 Zn1 N3 C8 -34.24(19) . . . . ?
N4 Zn1 N3 C8 103.85(16) . . . . ?
N2 Zn1 N3 C8 30.43(16) . . . . ?
O1 Zn1 N4 C20 -150.46(16) . . . . ?
N1 Zn1 N4 C20 100.69(17) . . . . ?
N3 Zn1 N4 C20 -39.33(17) . . . . ?
N2 Zn1 N4 C20 31.83(16) . . . . ?
O1 Zn1 N4 C24 1.0(2) . . . . ?
N1 Zn1 N4 C24 -107.8(2) . . . . ?
N3 Zn1 N4 C24 112.15(19) . . . . ?
N2 Zn1 N4 C24 -176.7(2) . . . . ?
C5 N1 C1 C2 -0.1(4) . . . . ?
Zn1 N1 C1 C2 173.6(2) . . . . ?
N1 C1 C2 C3 -0.3(4) . . . . ?
C1 C2 C3 C4 0.1(4) . . . . ?
C2 C3 C4 C5 0.5(4) . . . . ?
C1 N1 C5 C4 0.6(4) . . . . ?
Zn1 N1 C5 C4 -173.6(2) . . . . ?
C1 N1 C5 C6 -178.1(2) . . . . ?
Zn1 N1 C5 C6 7.7(3) . . . . ?
C3 C4 C5 N1 -0.8(4) . . . . ?
C3 C4 C5 C6 177.8(3) . . . . ?
C7 N2 C6 C5 -73.4(2) . . . . ?
C19 N2 C6 C5 159.27(19) . . . . ?
Zn1 N2 C6 C5 42.2(2) . . . . ?
N1 C5 C6 N2 -34.6(3) . . . . ?
C4 C5 C6 N2 146.8(2) . . . . ?
C19 N2 C7 C8 -75.1(2) . . . . ?
C6 N2 C7 C8 157.2(2) . . . . ?
Zn1 N2 C7 C8 41.2(2) . . . . ?
C12 N3 C8 C9 -0.9(3) . . . . ?
Zn1 N3 C8 C9 162.2(2) . . . . ?
C12 N3 C8 C7 -179.5(2) . . . . ?
Zn1 N3 C8 C7 -16.3(3) . . . . ?
N2 C7 C8 N3 -17.8(3) . . . . ?
N2 C7 C8 C9 163.7(2) . . . . ?
N3 C8 C9 C10 -2.2(4) . . . . ?
C7 C8 C9 C10 176.2(3) . . . . ?
C8 C9 C10 C11 2.9(4) . . . . ?
C9 C10 C11 C12 -0.5(5) . . . . ?
C8 N3 C12 C11 3.4(4) . . . . ?
Zn1 N3 C12 C11 -157.0(2) . . . . ?
C8 N3 C12 C13 -173.7(2) . . . . ?
Zn1 N3 C12 C13 25.8(3) . . . . ?
C10 C11 C12 N3 -2.8(4) . . . . ?
C10 C11 C12 C13 174.4(3) . . . . ?
N3 C12 C13 C14 46.5(3) . . . . ?
C11 C12 C13 C14 -130.7(3) . . . . ?
N3 C12 C13 C18 -135.5(3) . . . . ?
C11 C12 C13 C18 47.3(4) . . . . ?
C18 C13 C14 C15 0.5(4) . . . . ?
C12 C13 C14 C15 178.5(2) . . . . ?
C13 C14 C15 C16 0.4(4) . . . . ?
C14 C15 C16 C17 -0.5(4) . . . . ?
C15 C16 C17 C18 -0.4(5) . . . . ?
C16 C17 C18 C13 1.3(4) . . . . ?
C14 C13 C18 C17 -1.3(4) . . . . ?
C12 C13 C18 C17 -179.4(2) . . . . ?
C7 N2 C19 C20 137.3(2) . . . . ?
C6 N2 C19 C20 -95.1(3) . . . . ?
Zn1 N2 C19 C20 21.7(3) . . . . ?
C24 N4 C20 C21 -4.1(4) . . . . ?
Zn1 N4 C20 C21 149.4(2) . . . . ?
C24 N4 C20 C19 176.8(2) . . . . ?
Zn1 N4 C20 C19 -29.7(3) . . . . ?
N2 C19 C20 N4 4.8(3) . . . . ?
N2 C19 C20 C21 -174.4(2) . . . . ?
N4 C20 C21 C22 0.2(4) . . . . ?
C19 C20 C21 C22 179.3(3) . . . . ?
C20 C21 C22 C23 3.1(4) . . . . ?
C21 C22 C23 C24 -2.6(4) . . . . ?
C20 N4 C24 C23 4.6(4) . . . . ?
Zn1 N4 C24 C23 -144.4(2) . . . . ?
C20 N4 C24 C25 -171.8(2) . . . . ?
Zn1 N4 C24 C25 39.2(3) . . . . ?
C22 C23 C24 N4 -1.3(4) . . . . ?
C22 C23 C24 C25 175.0(2) . . . . ?
N4 C24 C25 C26 31.6(3) . . . . ?
C23 C24 C25 C26 -144.8(3) . . . . ?
N4 C24 C25 C30 -151.8(2) . . . . ?
C23 C24 C25 C30 31.8(4) . . . . ?
C30 C25 C26 C27 0.4(4) . . . . ?
C24 C25 C26 C27 177.1(3) . . . . ?
C25 C26 C27 C28 0.1(4) . . . . ?
C26 C27 C28 C29 -0.1(5) . . . . ?
C27 C28 C29 C30 -0.4(5) . . . . ?
C28 C29 C30 C25 1.0(5) . . . . ?
C26 C25 C30 C29 -0.9(4) . . . . ?
C24 C25 C30 C29 -177.6(3) . . . . ?
Zn1 O1 C31 O2 -3.0(3) . . . . ?
Zn1 O1 C31 C32 177.53(15) . . . . ?
O2 C31 C32 C37 18.6(4) . . . . ?
O1 C31 C32 C37 -162.0(2) . . . . ?
O2 C31 C32 C33 -161.0(2) . . . . ?
O1 C31 C32 C33 18.5(3) . . . . ?
C37 C32 C33 C34 -1.3(4) . . . . ?
C31 C32 C33 C34 178.3(2) . . . . ?
C32 C33 C34 C35 1.8(4) . . . . ?
C33 C34 C35 C36 -1.1(4) . . . . ?
C34 C35 C36 C37 0.1(4) . . . . ?
C33 C32 C37 C36 0.3(4) . . . . ?
C31 C32 C37 C36 -179.3(2) . . . . ?
C33 C32 C37 O3 177.2(2) . . . . ?
C31 C32 C37 O3 -2.4(4) . . . . ?
C35 C36 C37 C32 0.4(4) . . . . ?
C35 C36 C37 O3 -176.8(2) . . . . ?
C38 O3 C37 C32 63.0(3) . . . . ?
C38 O3 C37 C36 -119.9(3) . . . . ?
C37 O3 C38 O4 6.9(3) . . . . ?
C37 O3 C38 C39 -176.6(2) . . . . ?
O4 C38 C39 C44 -3.3(4) . . . . ?
O3 C38 C39 C44 -179.7(2) . . . . ?
O4 C38 C39 C40 176.1(3) . . . . ?
O3 C38 C39 C40 -0.3(3) . . . . ?
C44 C39 C40 C41 0.5(4) . . . . ?
C38 C39 C40 C41 -178.9(2) . . . . ?
C39 C40 C41 C42 -1.0(4) . . . . ?
C40 C41 C42 C43 1.1(5) . . . . ?
C41 C42 C43 C44 -0.7(5) . . . . ?
C40 C39 C44 C43 -0.1(4) . . . . ?
C38 C39 C44 C43 179.3(2) . . . . ?
C42 C43 C44 C39 0.2(4) . . . . ?
O6 S1 C45 F1 179.0(3) . . . . ?
O5 S1 C45 F1 56.6(3) . . . . ?
O7 S1 C45 F1 -61.8(3) . . . . ?
O6 S1 C45 F3 -58.7(3) . . . . ?
O5 S1 C45 F3 178.9(2) . . . . ?
O7 S1 C45 F3 60.5(3) . . . . ?
O6 S1 C45 F2 59.8(3) . . . . ?
O5 S1 C45 F2 -62.5(3) . . . . ?
O7 S1 C45 F2 179.0(2) . . . . ?
